data_2014539
loop_
_publ_author_name
'Langer, Vratislav'
'Smr\<cok, \<Lubom\'ir'
'Masuda, Yoshio'

_publ_section_title
;
 Pseudo-merohedrally twinned praseodymium hexacyanoferrate(III)
 tetrahydrate
;
_journal_issue 11
_journal_name_full 'Acta Crystallographica Section C'
_journal_page_first i104
_journal_page_last i106
_journal_paper_doi 10.1107/S010827010402092X
_journal_volume 60
_journal_year 2004
_chemical_formula_iupac '[Pr Fe (C N)6 (H2 O)2] , H2 O'
_chemical_formula_moiety 'C6 H4 Fe N6 O2 Pr , 2H2 O'
_chemical_formula_sum 'C6 H8 Fe N6 O4 Pr'
_chemical_formula_weight 424.94
_chemical_name_systematic
;
Diaquahexa-\m-cyano-ferrate(III)praseodymium(III) dihydrate
;
_space_group_IT_number 63
_symmetry_cell_setting orthorhombic
_symmetry_space_group_name_Hall '-C 2c 2'
_symmetry_space_group_name_H-M 'C m c m'
_atom_sites_solution_hydrogens geom
_atom_sites_solution_primary direct
_atom_sites_solution_secondary difmap
_audit_creation_method SHELXL97
_cell_angle_alpha 90.00
_cell_angle_beta 90.00
_cell_angle_gamma 90.00
_cell_formula_units_Z 4
_cell_length_a 7.49200(10)
_cell_length_b 12.92930(10)
_cell_length_c 13.79040(10)
_cell_measurement_reflns_used 8192
_cell_measurement_temperature 173(2)
_cell_measurement_theta_max 33.14
_cell_measurement_theta_min 1.48
_cell_volume 1335.83(2)
_computing_cell_refinement 'SAINT (Siemens, 1995)'
_computing_data_collection 'SMART (Siemens, 1995)'
_computing_data_reduction 'SAINT and SADABS (Sheldrick, 2002)'
_computing_molecular_graphics 'DIAMOND (Brandenburg, 2001)'
_computing_publication_material SHELXTL
_computing_structure_refinement 'SHELXTL (Bruker, 2001)'
_computing_structure_solution 'SHELXS97 (Sheldrick, 1990)'
_diffrn_ambient_temperature 173(2)
_diffrn_measured_fraction_theta_full 0.971
_diffrn_measured_fraction_theta_max 0.971
_diffrn_measurement_device_type 'Siemens SMART 1K CCD area-detector'
_diffrn_measurement_method \w
_diffrn_radiation_monochromator graphite
_diffrn_radiation_source 'fine-focus sealed tube'
_diffrn_radiation_type MoK\a
_diffrn_radiation_wavelength 0.71073
_diffrn_reflns_av_R_equivalents 0.0615
_diffrn_reflns_av_sigmaI/netI 0.0260
_diffrn_reflns_limit_h_max 11
_diffrn_reflns_limit_h_min -11
_diffrn_reflns_limit_k_max 19
_diffrn_reflns_limit_k_min -19
_diffrn_reflns_limit_l_max 20
_diffrn_reflns_limit_l_min -20
_diffrn_reflns_number 12392
_diffrn_reflns_theta_full 33.14
_diffrn_reflns_theta_max 33.14
_diffrn_reflns_theta_min 1.48
_diffrn_standards_decay_% none
_diffrn_standards_interval_count 0
_diffrn_standards_interval_time 0
_diffrn_standards_number 0
_exptl_absorpt_coefficient_mu 4.705
_exptl_absorpt_correction_T_max 0.9285
_exptl_absorpt_correction_T_min 0.8162
_exptl_absorpt_correction_type multi-scan
_exptl_absorpt_process_details '(SADABS; Sheldrick, 2002)'
_exptl_crystal_colour 'dark red'
_exptl_crystal_density_diffrn 2.113
_exptl_crystal_density_meas ?
_exptl_crystal_density_method 'not measured'
_exptl_crystal_description 'irregular plate'
_exptl_crystal_F_000 812
_exptl_crystal_size_max 0.05
_exptl_crystal_size_mid 0.04
_exptl_crystal_size_min 0.02
_refine_diff_density_max 0.522
_refine_diff_density_min -1.301
_refine_ls_extinction_method none
_refine_ls_goodness_of_fit_ref 1.018
_refine_ls_hydrogen_treatment refxyz
_refine_ls_matrix_type full
_refine_ls_number_parameters 61
_refine_ls_number_reflns 1408
_refine_ls_number_restraints 3
_refine_ls_restrained_S_all 1.018
_refine_ls_R_factor_all 0.0176
_refine_ls_R_factor_gt 0.0168
_refine_ls_shift/su_max 0.001
_refine_ls_shift/su_mean 0.000
_refine_ls_structure_factor_coef Fsqd
_refine_ls_weighting_details 'calc w = 1/[\s^2^(Fo^2^)+(0.0233P)^2^] where P=(Fo^2^+2Fc^2^)/3'
_refine_ls_weighting_scheme calc
_refine_ls_wR_factor_gt 0.0383
_refine_ls_wR_factor_ref 0.0388
_reflns_number_gt 1388
_reflns_number_total 1408
_reflns_threshold_expression I>2\s(I)
_cod_data_source_file sk1764.cif
_cod_data_source_block I
_cod_depositor_comments
;
The following automatic conversions were performed:

'_exptl_crystal_density_meas' value 'not measured' was changed to '?'
- the value is perceived as not measured.

Automatic conversion script
Id: cif_fix_values 3008 2015-01-20 13:52:24Z robertas 
;
_cod_database_code 2014539
_cod_database_fobs_code 2014539

loop_
_symmetry_equiv_pos_as_xyz
'x, y, z'
'-x, -y, z+1/2'
'-x, y, -z+1/2'
'x, -y, -z'
'x+1/2, y+1/2, z'
'-x+1/2, -y+1/2, z+1/2'
'-x+1/2, y+1/2, -z+1/2'
'x+1/2, -y+1/2, -z'
'-x, -y, -z'
'x, y, -z-1/2'
'x, -y, z-1/2'
'-x, y, z'
'-x+1/2, -y+1/2, -z'
'x+1/2, y+1/2, -z-1/2'
'x+1/2, -y+1/2, z-1/2'
'-x+1/2, y+1/2, z'

loop_
_atom_site_label
_atom_site_fract_x
_atom_site_fract_y
_atom_site_fract_z
_atom_site_U_iso_or_equiv
_atom_site_adp_type
_atom_site_calc_flag
_atom_site_refinement_flags
_atom_site_occupancy
_atom_site_disorder_assembly
_atom_site_disorder_group
_atom_site_type_symbol
Pr1 0.0000 0.177159(15) 0.2500 0.00780(5) Uani d S 1 . . Pr
Fe1 0.0000 0.5000 0.5000 0.00721(9) Uani d S 1 . . Fe
O1 0.5000 0.34575(19) 0.39831(16) 0.0226(4) Uani d SD 1 . . O
O2 0.2628(4) 0.2885(2) 0.2500 0.0243(6) Uani d SD 1 . . O
N1 0.2034(3) 0.07313(15) 0.36094(14) 0.0188(4) Uani d . 1 . . N
N2 0.0000 0.2822(2) 0.4084(2) 0.0168(6) Uani d S 1 . . N
C1 0.1840(3) 0.45482(16) 0.58811(14) 0.0119(4) Uani d . 1 . . C
C2 0.0000 0.3637(2) 0.4434(2) 0.0123(5) Uani d S 1 . . C
H11 0.5000 0.317(4) 0.452(2) 0.059(9) Uiso d SD 1 . . H
H12 0.5000 0.4093(16) 0.407(4) 0.059(9) Uiso d SD 1 . . H
H2 0.321(5) 0.299(3) 0.2992(19) 0.059(9) Uiso d D 1 . . H

loop_
_atom_site_aniso_label
_atom_site_aniso_U_11
_atom_site_aniso_U_22
_atom_site_aniso_U_33
_atom_site_aniso_U_12
_atom_site_aniso_U_13
_atom_site_aniso_U_23
Pr1 0.00740(10) 0.00826(10) 0.00773(7) 0.000 0.000 0.000
Fe1 0.0069(2) 0.0074(3) 0.00737(18) 0.000 0.000 0.00050(17)
O1 0.0283(16) 0.0215(13) 0.0180(8) 0.000 0.000 -0.0012(7)
O2 0.0178(12) 0.0359(14) 0.0193(11) -0.0161(10) 0.000 0.000
N1 0.0182(10) 0.0218(8) 0.0163(8) 0.0049(7) -0.0022(7) 0.0024(7)
N2 0.0184(15) 0.0155(13) 0.0165(13) 0.000 0.000 -0.0029(10)
C1 0.0132(9) 0.0111(8) 0.0115(8) -0.0005(7) 0.0014(7) 0.0012(7)
C2 0.0118(13) 0.0129(12) 0.0121(12) 0.000 0.000 0.0008(11)

loop_
_atom_type_symbol
_atom_type_description
_atom_type_scat_dispersion_real
_atom_type_scat_dispersion_imag
_atom_type_scat_source
C C 0.0033 0.0016 'International Tables Vol C Tables 4.2.6.8 and 6.1.1.4'
H H 0.0000 0.0000 'International Tables Vol C Tables 4.2.6.8 and 6.1.1.4'
N N 0.0061 0.0033 'International Tables Vol C Tables 4.2.6.8 and 6.1.1.4'
O O 0.0106 0.0060 'International Tables Vol C Tables 4.2.6.8 and 6.1.1.4'
Fe Fe 0.3463 0.8444 'International Tables Vol C Tables 4.2.6.8 and 6.1.1.4'
Pr Pr -0.2180 2.8214 'International Tables Vol C Tables 4.2.6.8 and 6.1.1.4'

loop_
_geom_angle_atom_site_label_1
_geom_angle_atom_site_label_2
_geom_angle_atom_site_label_3
_geom_angle_site_symmetry_1
_geom_angle_site_symmetry_3
_geom_angle
O2 Pr1 O2 3 . 107.67(15)
O2 Pr1 N1 3 3 80.13(8)
O2 Pr1 N1 . 3 142.71(4)
O2 Pr1 N1 3 12 80.13(8)
O2 Pr1 N1 . 12 142.71(4)
N1 Pr1 N1 3 12 73.95(8)
O2 Pr1 N1 3 10_556 142.71(4)
O2 Pr1 N1 . 10_556 80.13(8)
N1 Pr1 N1 3 10_556 73.59(9)
N1 Pr1 N1 12 10_556 116.16(10)
O2 Pr1 N1 3 . 142.71(4)
O2 Pr1 N1 . . 80.13(8)
N1 Pr1 N1 3 . 116.16(10)
N1 Pr1 N1 12 . 73.58(10)
N1 Pr1 N1 10_556 . 73.95(8)
O2 Pr1 N2 3 10_556 71.84(5)
O2 Pr1 N2 . 10_556 71.84(5)
N1 Pr1 N2 3 10_556 76.61(7)
N1 Pr1 N2 12 10_556 142.18(5)
N1 Pr1 N2 10_556 10_556 76.61(7)
N1 Pr1 N2 . 10_556 142.18(5)
O2 Pr1 N2 3 . 71.84(5)
O2 Pr1 N2 . . 71.84(5)
N1 Pr1 N2 3 . 142.18(5)
N1 Pr1 N2 12 . 76.61(7)
N1 Pr1 N2 10_556 . 142.18(5)
N1 Pr1 N2 . . 76.61(7)
N2 Pr1 N2 10_556 . 116.25(14)
C2 Fe1 C2 9_566 . 180.0
C2 Fe1 C1 9_566 . 91.25(9)
C2 Fe1 C1 . . 88.75(9)
C2 Fe1 C1 9_566 9_566 88.75(9)
C2 Fe1 C1 . 9_566 91.25(9)
C1 Fe1 C1 . 9_566 180.0
C2 Fe1 C1 9_566 4_566 88.75(9)
C2 Fe1 C1 . 4_566 91.25(9)
C1 Fe1 C1 . 4_566 88.73(13)
C1 Fe1 C1 9_566 4_566 91.27(12)
C2 Fe1 C1 9_566 12 91.25(9)
C2 Fe1 C1 . 12 88.74(9)
C1 Fe1 C1 . 12 91.27(13)
C1 Fe1 C1 9_566 12 88.73(13)
C1 Fe1 C1 4_566 12 180.0
H11 O1 H12 . . 108(5)
Pr1 O2 H2 . . 122(3)
C1 N1 Pr1 13_556 . 165.47(19)
C2 N2 Pr1 . . 146.5(3)
N1 C1 Fe1 13_556 . 178.35(19)
N2 C2 Fe1 . . 179.3(3)

loop_
_geom_bond_atom_site_label_1
_geom_bond_atom_site_label_2
_geom_bond_site_symmetry_2
_geom_bond_distance
_geom_bond_publ_flag
Pr1 O2 3 2.439(2) y
Pr1 O2 . 2.439(2) y
Pr1 N1 3 2.5438(18) y
Pr1 N1 12 2.5438(18) y
Pr1 N1 10_556 2.5438(18) y
Pr1 N1 . 2.5438(18) y
Pr1 N2 10_556 2.572(3) y
Pr1 N2 . 2.572(3) y
Fe1 C2 9_566 1.928(3) y
Fe1 C2 . 1.928(3) y
Fe1 C1 . 1.928(2) y
Fe1 C1 9_566 1.928(2) y
Fe1 C1 4_566 1.928(2) y
Fe1 C1 12 1.928(2) y
O1 H11 . 0.834(19) ?
O1 H12 . 0.830(19) ?
O2 H2 . 0.817(18) ?
N1 C1 13_556 1.156(3) y
N2 C2 . 1.159(4) y
C1 N1 13_556 1.156(3) y

loop_
_geom_hbond_atom_site_label_D
_geom_hbond_atom_site_label_H
_geom_hbond_atom_site_label_A
_geom_hbond_site_symmetry_A
_geom_hbond_distance_DH
_geom_hbond_distance_HA
_geom_hbond_distance_DA
_geom_hbond_angle_DHA
O1 H11 N2 8_556 0.83(3) 2.31(4) 3.137(4) 173(5)
O1 H12 N1 5 0.83(2) 2.69(2) 3.351(3) 138(2)
O2 H2 O1 . 0.82(3) 2.01(3) 2.809(2) 166(3)

loop_
_geom_torsion_atom_site_label_1
_geom_torsion_atom_site_label_2
_geom_torsion_atom_site_label_3
_geom_torsion_atom_site_label_4
_geom_torsion_site_symmetry_1
_geom_torsion_site_symmetry_4
_geom_torsion
O2 Pr1 N1 C1 3 13_556 -91.4(7)
O2 Pr1 N1 C1 . 13_556 14.8(7)
N1 Pr1 N1 C1 3 13_556 159.3(7)
N1 Pr1 N1 C1 12 13_556 -138.4(6)
N1 Pr1 N1 C1 10_556 13_556 97.3(7)
N2 Pr1 N1 C1 10_556 13_556 57.1(7)
N2 Pr1 N1 C1 . 13_556 -58.7(7)
O2 Pr1 N2 C2 3 . -58.17(7)
O2 Pr1 N2 C2 . . 58.17(7)
N1 Pr1 N2 C2 3 . -102.38(12)
N1 Pr1 N2 C2 12 . -142.00(5)
N1 Pr1 N2 C2 10_556 . 102.38(12)
N1 Pr1 N2 C2 . . 142.00(5)
N2 Pr1 N2 C2 10_556 . 0.0000(10)
